data_4325367
loop_
_publ_author_name
'Lindsay J. Hounjet'
'Robert McDonald'
'Michael J. Ferguson'
'Martin Cowie'

_publ_section_title
;
 Comparison of Structure and Reactivity of Phosphine-Amido and Hemilabile
 Phosphine-Amine Chelates of Rhodium
;
_journal_name_full 'Inorganic Chemistry'
_journal_page_first 5361
_journal_page_last 5378
_journal_paper_doi 10.1021/ic101883u
_journal_volume 50
_journal_year 2011
_chemical_formula_moiety 'C27 H30 n P Rh, C F3 O3 S'
_chemical_formula_sum 'C28 H30 F3 O3 P Rh S n'
_chemical_formula_weight 651.47
_chemical_name_systematic
; 
 ? 
;
_space_group_IT_number 2
_symmetry_cell_setting triclinic
_symmetry_space_group_name_Hall '-P 1'
_symmetry_space_group_name_H-M 'P -1'
_atom_sites_solution_hydrogens geom
_atom_sites_solution_primary direct
_atom_sites_solution_secondary difmap
_audit_creation_method SHELXL-97
_cell_angle_alpha 105.8209(6)
_cell_angle_beta 90.9298(6)
_cell_angle_gamma 103.7044(6)
_cell_formula_units_Z 4
_cell_length_a 10.0204(5)
_cell_length_b 13.4944(7)
_cell_length_c 21.7084(11)
_cell_measurement_reflns_used 9986
_cell_measurement_temperature 173(2)
_cell_measurement_theta_max 27.60
_cell_measurement_theta_min 2.31
_cell_volume 2733.5(2)
_computing_cell_refinement 'Bruker SAINT'
_computing_data_collection 'Bruker APEX2'
_computing_data_reduction 'Bruker SAINT'
_computing_molecular_graphics 'Bruker SHELXTL'
_computing_publication_material 'Bruker SHELXTL'
_computing_structure_refinement 'SHELXL-97 (Sheldrick, 2008)'
_computing_structure_solution 'SHELXS-97 (Sheldrick, 2008)'
_diffrn_ambient_temperature 173(2)
_diffrn_measured_fraction_theta_full 0.983
_diffrn_measured_fraction_theta_max 0.983
_diffrn_measurement_device_type 'Bruker APEX-II CCD'
_diffrn_measurement_method '\w scans'
_diffrn_radiation_monochromator graphite
_diffrn_radiation_source 'fine-focus sealed tube'
_diffrn_radiation_type MoK\a
_diffrn_radiation_wavelength 0.71073
_diffrn_reflns_av_R_equivalents 0.0158
_diffrn_reflns_av_sigmaI/netI 0.0237
_diffrn_reflns_limit_h_max 13
_diffrn_reflns_limit_h_min -13
_diffrn_reflns_limit_k_max 17
_diffrn_reflns_limit_k_min -17
_diffrn_reflns_limit_l_max 28
_diffrn_reflns_limit_l_min -28
_diffrn_reflns_number 24354
_diffrn_reflns_theta_full 27.66
_diffrn_reflns_theta_max 27.66
_diffrn_reflns_theta_min 0.98
_exptl_absorpt_coefficient_mu 0.811
_exptl_absorpt_correction_T_max 0.9047
_exptl_absorpt_correction_T_min 0.7036
_exptl_absorpt_correction_type numerical
_exptl_absorpt_process_details 'SADABS (Sheldrick, 2008)'
_exptl_crystal_colour yellow
_exptl_crystal_density_diffrn 1.583
_exptl_crystal_description block
_exptl_crystal_F_000 1328
_exptl_crystal_size_max 0.47
_exptl_crystal_size_mid 0.23
_exptl_crystal_size_min 0.13
_refine_diff_density_max 0.958
_refine_diff_density_min -1.525
_refine_diff_density_rms 0.079
_refine_ls_extinction_method none
_refine_ls_goodness_of_fit_ref 1.088
_refine_ls_hydrogen_treatment constr
_refine_ls_matrix_type full
_refine_ls_number_parameters 757
_refine_ls_number_reflns 12536
_refine_ls_number_restraints 0
_refine_ls_restrained_S_all 1.088
_refine_ls_R_factor_all 0.0456
_refine_ls_R_factor_gt 0.0396
_refine_ls_shift/su_max 0.001
_refine_ls_shift/su_mean 0.000
_refine_ls_structure_factor_coef Fsqd
_refine_ls_weighting_details 'calc w=1/[\s^2^(Fo^2^)+(0.0228P)^2^+6.1661P] where P=(Fo^2^+2Fc^2^)/3'
_refine_ls_weighting_scheme calc
_refine_ls_wR_factor_gt 0.0888
_refine_ls_wR_factor_ref 0.0918
_reflns_number_gt 11122
_reflns_number_total 12536
_reflns_threshold_expression I>2\s(I)
_cod_data_source_file ic101883u_si_001_7.cif
_cod_data_source_block compound9
_cod_original_formula_sum 'C28 H30 F3 n O3 P Rh S'
_cod_database_code 4325367

loop_
_symmetry_equiv_pos_as_xyz
'x, y, z'
'-x, -y, -z'

loop_
_atom_site_label
_atom_site_type_symbol
_atom_site_fract_x
_atom_site_fract_y
_atom_site_fract_z
_atom_site_U_iso_or_equiv
_atom_site_adp_type
_atom_site_occupancy
_atom_site_symmetry_multiplicity
_atom_site_calc_flag
_atom_site_refinement_flags
_atom_site_disorder_assembly
_atom_site_disorder_group
Rh1A Rh 0.25109(2) 0.204616(17) 0.402233(10) 0.02309(6) Uani 1 1 d . . .
P1A P 0.47988(7) 0.23272(6) 0.42704(3) 0.02168(14) Uani 1 1 d . . .
N1A n 0.2463(2) 0.05319(19) 0.41755(11) 0.0264(5) Uani 1 1 d . . .
H1NA H 0.1759 0.0025 0.3896 0.032 Uiso 1 1 calc R . .
C1A C 0.0445(4) 0.1447(3) 0.3463(2) 0.0460(9) Uani 1 1 d . . .
H1A H 0.0102 0.0654 0.3322 0.055 Uiso 1 1 calc R . .
C2A C 0.0246(3) 0.1909(3) 0.4083(2) 0.0434(9) Uani 1 1 d . . .
H2A H -0.0212 0.1393 0.4316 0.052 Uiso 1 1 calc R . .
C3A C 0.0020(4) 0.3002(3) 0.4339(2) 0.0522(10) Uani 1 1 d . . .
H3AA H -0.0531 0.3011 0.4714 0.063 Uiso 1 1 calc R . .
H3AB H -0.0533 0.3141 0.4005 0.063 Uiso 1 1 calc R . .
C4A C 0.1305(5) 0.3891(4) 0.4540(3) 0.0830(18) Uani 1 1 d . . .
H4AA H 0.1522 0.4047 0.5008 0.100 Uiso 1 1 calc R . .
H4AB H 0.1113 0.4536 0.4462 0.100 Uiso 1 1 calc R . .
C5A C 0.2564(3) 0.3686(2) 0.42046(18) 0.0377(7) Uani 1 1 d . . .
H5A H 0.3448 0.4170 0.4439 0.045 Uiso 1 1 calc R . .
C6A C 0.2662(4) 0.3265(3) 0.35553(16) 0.0364(7) Uani 1 1 d . . .
H6A H 0.3590 0.3509 0.3406 0.044 Uiso 1 1 calc R . .
C7A C 0.1456(5) 0.3018(4) 0.3056(2) 0.0734(16) Uani 1 1 d . . .
H7AA H 0.0929 0.3563 0.3198 0.088 Uiso 1 1 calc R . .
H7AB H 0.1830 0.3089 0.2647 0.088 Uiso 1 1 calc R . .
C8A C 0.0488(4) 0.1956(3) 0.29289(19) 0.0550(10) Uani 1 1 d . . .
H8AA H 0.0740 0.1476 0.2541 0.066 Uiso 1 1 calc R . .
H8AB H -0.0451 0.2021 0.2831 0.066 Uiso 1 1 calc R . .
C11A C 0.4974(3) 0.0974(2) 0.41000(13) 0.0249(6) Uani 1 1 d . . .
C12A C 0.3744(3) 0.0198(2) 0.40485(13) 0.0267(6) Uani 1 1 d . . .
C13A C 0.3749(4) -0.0869(3) 0.38960(16) 0.0366(7) Uani 1 1 d . . .
H13A H 0.2915 -0.1395 0.3872 0.044 Uiso 1 1 calc R . .
C14A C 0.4976(4) -0.1163(3) 0.37781(16) 0.0400(8) Uani 1 1 d . . .
H14A H 0.4976 -0.1895 0.3663 0.048 Uiso 1 1 calc R . .
C15A C 0.6201(4) -0.0401(3) 0.38269(15) 0.0355(7) Uani 1 1 d . . .
H15A H 0.7038 -0.0610 0.3748 0.043 Uiso 1 1 calc R . .
C16A C 0.6206(3) 0.0666(2) 0.39905(14) 0.0300(6) Uani 1 1 d . . .
H16A H 0.7049 0.1189 0.4028 0.036 Uiso 1 1 calc R . .
C17A C 0.2128(4) 0.0548(3) 0.48468(15) 0.0361(7) Uani 1 1 d . . .
H17A H 0.2100 -0.0149 0.4910 0.054 Uiso 1 1 calc R . .
H17B H 0.1229 0.0706 0.4918 0.054 Uiso 1 1 calc R . .
H17C H 0.2838 0.1096 0.5153 0.054 Uiso 1 1 calc R . .
C21A C 0.5467(3) 0.2998(2) 0.51025(13) 0.0247(5) Uani 1 1 d . . .
C22A C 0.4619(3) 0.3424(2) 0.55457(14) 0.0287(6) Uani 1 1 d . . .
H22A H 0.3690 0.3369 0.5413 0.034 Uiso 1 1 calc R . .
C23A C 0.5126(4) 0.3931(3) 0.61813(15) 0.0360(7) Uani 1 1 d . . .
H23A H 0.4542 0.4217 0.6484 0.043 Uiso 1 1 calc R . .
C24A C 0.6481(4) 0.4018(3) 0.63736(16) 0.0392(8) Uani 1 1 d . . .
H24A H 0.6833 0.4382 0.6806 0.047 Uiso 1 1 calc R . .
C25A C 0.7327(4) 0.3583(3) 0.59428(17) 0.0404(8) Uani 1 1 d . . .
H25A H 0.8253 0.3635 0.6079 0.049 Uiso 1 1 calc R . .
C26A C 0.6820(3) 0.3069(3) 0.53107(16) 0.0345(7) Uani 1 1 d . . .
H26A H 0.7399 0.2761 0.5015 0.041 Uiso 1 1 calc R . .
C31A C 0.6038(3) 0.2953(2) 0.38020(14) 0.0265(6) Uani 1 1 d . . .
C32A C 0.6687(4) 0.4030(3) 0.40158(18) 0.0388(8) Uani 1 1 d . . .
H32A H 0.6551 0.4439 0.4431 0.047 Uiso 1 1 calc R . .
C33A C 0.7540(4) 0.4513(3) 0.3621(2) 0.0517(10) Uani 1 1 d . . .
H33A H 0.7984 0.5250 0.3768 0.062 Uiso 1 1 calc R . .
C34A C 0.7737(4) 0.3918(3) 0.3019(2) 0.0526(10) Uani 1 1 d . . .
H34A H 0.8314 0.4249 0.2751 0.063 Uiso 1 1 calc R . .
C35A C 0.7104(4) 0.2853(3) 0.28046(18) 0.0454(9) Uani 1 1 d . . .
H35A H 0.7251 0.2449 0.2391 0.055 Uiso 1 1 calc R . .
C36A C 0.6250(3) 0.2362(3) 0.31890(15) 0.0337(7) Uani 1 1 d . . .
H36A H 0.5809 0.1625 0.3036 0.040 Uiso 1 1 calc R . .
Rh1B Rh 0.19628(2) 0.20915(2) -0.104637(12) 0.03702(8) Uani 1 1 d . . .
P1B P -0.02445(7) 0.19090(6) -0.07957(4) 0.02613(15) Uani 1 1 d . . .
N1B n 0.1864(3) 0.3730(2) -0.08499(15) 0.0563(10) Uani 1 1 d . . .
H1NB H 0.2476 0.4041 -0.1101 0.068 Uiso 1 1 calc R . .
C1B C 0.3896(4) 0.2362(4) -0.1548(2) 0.0700(15) Uani 1 1 d . . .
H1B H 0.4151 0.3063 -0.1646 0.084 Uiso 1 1 calc R . .
C2B C 0.4260(4) 0.2407(4) -0.0932(2) 0.0606(13) Uani 1 1 d . . .
H2B H 0.4731 0.3137 -0.0657 0.073 Uiso 1 1 calc R . .
C3B C 0.4622(5) 0.1526(4) -0.0717(3) 0.0852(19) Uani 1 1 d . . .
H3BA H 0.5248 0.1223 -0.1020 0.102 Uiso 1 1 calc R . .
H3BB H 0.5148 0.1846 -0.0291 0.102 Uiso 1 1 calc R . .
C4B C 0.3503(5) 0.0662(7) -0.0669(4) 0.129(3) Uani 1 1 d . . .
H4BA H 0.3421 0.0720 -0.0208 0.155 Uiso 1 1 calc R . .
H4BB H 0.3761 -0.0012 -0.0866 0.155 Uiso 1 1 calc R . .
C5B C 0.2100(4) 0.0578(4) -0.0971(2) 0.0573(11) Uani 1 1 d . . .
H5B H 0.1319 0.0223 -0.0762 0.069 Uiso 1 1 calc R . .
C6B C 0.1768(4) 0.0506(3) -0.16078(19) 0.0453(8) Uani 1 1 d . . .
H6B H 0.0799 0.0102 -0.1772 0.054 Uiso 1 1 calc R . .
C7B C 0.2782(6) 0.0457(4) -0.2122(3) 0.0769(16) Uani 1 1 d . . .
H7BA H 0.3295 -0.0071 -0.2086 0.092 Uiso 1 1 calc R . .
H7BB H 0.2238 0.0174 -0.2545 0.092 Uiso 1 1 calc R . .
C8B C 0.3763(6) 0.1401(5) -0.2129(3) 0.112(3) Uani 1 1 d . . .
H8BA H 0.3527 0.1600 -0.2516 0.134 Uiso 1 1 calc R . .
H8BB H 0.4677 0.1241 -0.2175 0.134 Uiso 1 1 calc R . .
C11B C -0.0651(3) 0.3031(2) -0.09927(14) 0.0327(7) Uani 1 1 d . . .
C12B C 0.0503(4) 0.3831(3) -0.10231(17) 0.0477(10) Uani 1 1 d . . .
C13B C 0.0322(7) 0.4703(3) -0.1207(2) 0.0769(18) Uani 1 1 d . . .
H13B H 0.1103 0.5245 -0.1234 0.092 Uiso 1 1 calc R . .
C14B C -0.0974(8) 0.4785(3) -0.1349(2) 0.083(2) Uani 1 1 d . . .
H14B H -0.1087 0.5388 -0.1470 0.099 Uiso 1 1 calc R . .
C15B C -0.2120(6) 0.4004(3) -0.13200(19) 0.0603(12) Uani 1 1 d . . .
H15B H -0.3016 0.4067 -0.1422 0.072 Uiso 1 1 calc R . .
C16B C -0.1959(4) 0.3125(3) -0.11409(16) 0.0389(7) Uani 1 1 d . . .
H16B H -0.2747 0.2586 -0.1120 0.047 Uiso 1 1 calc R . .
C17B C 0.2298(5) 0.4352(4) -0.0164(2) 0.0801(18) Uani 1 1 d . . .
H17D H 0.2254 0.5090 -0.0102 0.120 Uiso 1 1 calc R . .
H17E H 0.3245 0.4336 -0.0055 0.120 Uiso 1 1 calc R . .
H17F H 0.1680 0.4037 0.0116 0.120 Uiso 1 1 calc R . .
C21B C -0.0463(3) 0.2073(2) 0.00536(14) 0.0302(6) Uani 1 1 d . . .
C22B C 0.0596(4) 0.1998(3) 0.04437(16) 0.0456(9) Uani 1 1 d . . .
H22B H 0.1413 0.1859 0.0263 0.055 Uiso 1 1 calc R . .
C23B C 0.0474(4) 0.2124(4) 0.10945(17) 0.0559(11) Uani 1 1 d . . .
H23B H 0.1206 0.2072 0.1358 0.067 Uiso 1 1 calc R . .
C24B C -0.0709(4) 0.2324(3) 0.13578(17) 0.0487(9) Uani 1 1 d . . .
H24B H -0.0798 0.2400 0.1802 0.058 Uiso 1 1 calc R . .
C25B C -0.1769(4) 0.2415(3) 0.09769(16) 0.0402(8) Uani 1 1 d . . .
H25B H -0.2581 0.2560 0.1161 0.048 Uiso 1 1 calc R . .
C26B C -0.1648(3) 0.2295(3) 0.03284(15) 0.0342(7) Uani 1 1 d . . .
H26B H -0.2374 0.2364 0.0069 0.041 Uiso 1 1 calc R . .
C31B C -0.1626(3) 0.0769(2) -0.12127(14) 0.0249(5) Uani 1 1 d . . .
C32B C -0.2308(3) 0.0041(3) -0.09081(16) 0.0344(7) Uani 1 1 d . . .
H32B H -0.2086 0.0152 -0.0463 0.041 Uiso 1 1 calc R . .
C33B C -0.3315(4) -0.0852(3) -0.12506(19) 0.0443(8) Uani 1 1 d . . .
H33B H -0.3775 -0.1350 -0.1040 0.053 Uiso 1 1 calc R . .
C34B C -0.3646(4) -0.1014(3) -0.1891(2) 0.0516(10) Uani 1 1 d . . .
H34B H -0.4333 -0.1626 -0.2124 0.062 Uiso 1 1 calc R . .
C35B C -0.2982(4) -0.0287(3) -0.22026(18) 0.0536(10) Uani 1 1 d . . .
H35B H -0.3221 -0.0396 -0.2646 0.064 Uiso 1 1 calc R . .
C36B C -0.1973(4) 0.0596(3) -0.18649(16) 0.0400(8) Uani 1 1 d . . .
H36B H -0.1511 0.1089 -0.2079 0.048 Uiso 1 1 calc R . .
S1 S 0.06069(9) 0.20286(7) 0.62849(4) 0.03635(18) Uani 1 1 d . . .
F11 F 0.1030(4) 0.2731(3) 0.75331(13) 0.0894(10) Uani 1 1 d . . .
F12 F 0.0443(3) 0.38139(19) 0.70928(14) 0.0822(9) Uani 1 1 d . . .
F13 F -0.1045(3) 0.2464(2) 0.71820(13) 0.0719(8) Uani 1 1 d . . .
O11 O -0.0315(3) 0.2202(3) 0.58387(13) 0.0619(8) Uani 1 1 d . . .
O12 O 0.0261(3) 0.0961(2) 0.63335(15) 0.0551(7) Uani 1 1 d . . .
O13 O 0.2046(3) 0.2454(3) 0.62585(17) 0.0733(10) Uani 1 1 d . . .
C10 C 0.0254(4) 0.2803(3) 0.70642(18) 0.0448(8) Uani 1 1 d . . .
S2A S 0.4629(3) 0.58376(18) 0.87262(11) 0.0343(5) Uani 0.50 1 d P A 1
F21A F 0.7010(5) 0.6007(6) 0.8260(3) 0.0759(18) Uani 0.50 1 d P A 1
F22A F 0.5473(9) 0.4625(5) 0.7764(4) 0.0670(18) Uani 0.50 1 d P A 1
F23A F 0.5425(9) 0.6133(8) 0.7635(4) 0.073(2) Uani 0.50 1 d P A 1
O21A O 0.3246(5) 0.5418(5) 0.8414(3) 0.0576(16) Uani 0.50 1 d P A 1
O22A O 0.4990(8) 0.6948(5) 0.9031(4) 0.076(2) Uani 0.50 1 d P A 1
O23A O 0.494(2) 0.5185(12) 0.9096(9) 0.051(4) Uani 0.50 1 d P A 1
C20A C 0.5686(10) 0.5661(8) 0.8053(5) 0.041(2) Uani 0.50 1 d P A 1
S2B S 0.4997(2) 0.5923(2) 0.89822(13) 0.0367(5) Uani 0.50 1 d P B 2
F21B F 0.3585(9) 0.5037(6) 0.7871(4) 0.119(3) Uani 0.50 1 d P B 2
F23B F 0.576(2) 0.5212(11) 0.7860(6) 0.155(8) Uani 0.50 1 d P B 2
F22B F 0.5010(11) 0.6533(8) 0.7942(5) 0.126(4) Uani 0.50 1 d P B 2
O21B O 0.6348(6) 0.6580(5) 0.9157(3) 0.075(2) Uani 0.50 1 d P B 2
O22B O 0.480(2) 0.4870(12) 0.9052(10) 0.050(3) Uani 0.50 1 d P B 2
O23B O 0.3920(8) 0.6437(7) 0.9185(4) 0.094(3) Uani 0.50 1 d P B 2
C20B C 0.4822(14) 0.5662(8) 0.8142(5) 0.064(2) Uani 0.50 1 d P B 2

loop_
_atom_site_aniso_label
_atom_site_aniso_U_11
_atom_site_aniso_U_22
_atom_site_aniso_U_33
_atom_site_aniso_U_23
_atom_site_aniso_U_13
_atom_site_aniso_U_12
Rh1A 0.01819(10) 0.02426(11) 0.02635(11) 0.00833(9) 0.00056(8) 0.00324(8)
P1A 0.0186(3) 0.0225(3) 0.0250(3) 0.0089(3) 0.0035(3) 0.0046(3)
N1A 0.0254(12) 0.0278(12) 0.0245(12) 0.0104(10) -0.0005(9) 0.0005(10)
C1A 0.0308(17) 0.0357(18) 0.066(2) 0.0144(17) -0.0189(16) -0.0011(14)
C2A 0.0182(15) 0.046(2) 0.069(3) 0.0291(19) 0.0015(15) 0.0006(13)
C3A 0.0309(18) 0.061(3) 0.071(3) 0.024(2) 0.0179(18) 0.0178(17)
C4A 0.047(3) 0.047(3) 0.139(5) -0.003(3) 0.038(3) 0.014(2)
C5A 0.0280(16) 0.0245(15) 0.056(2) 0.0052(14) 0.0057(14) 0.0050(12)
C6A 0.0383(18) 0.0275(15) 0.0440(18) 0.0151(14) -0.0075(14) 0.0045(13)
C7A 0.084(3) 0.049(2) 0.080(3) 0.034(2) -0.048(3) -0.010(2)
C8A 0.050(2) 0.063(3) 0.046(2) 0.0114(19) -0.0216(18) 0.0091(19)
C11A 0.0277(14) 0.0252(14) 0.0238(13) 0.0087(11) 0.0011(11) 0.0086(11)
C12A 0.0304(15) 0.0274(14) 0.0237(13) 0.0112(11) -0.0008(11) 0.0059(12)
C13A 0.0425(18) 0.0263(15) 0.0410(18) 0.0140(13) -0.0026(14) 0.0040(13)
C14A 0.058(2) 0.0260(16) 0.0391(18) 0.0090(14) -0.0013(16) 0.0157(15)
C15A 0.0460(19) 0.0375(17) 0.0304(15) 0.0103(13) 0.0019(13) 0.0236(15)
C16A 0.0298(15) 0.0321(16) 0.0295(15) 0.0092(12) -0.0004(12) 0.0102(12)
C17A 0.0381(17) 0.0420(18) 0.0292(15) 0.0172(14) 0.0058(13) 0.0038(14)
C21A 0.0228(13) 0.0224(13) 0.0272(14) 0.0085(11) 0.0004(11) 0.0008(10)
C22A 0.0297(15) 0.0266(14) 0.0304(15) 0.0093(12) 0.0016(12) 0.0068(12)
C23A 0.0470(19) 0.0296(16) 0.0293(15) 0.0070(13) 0.0013(13) 0.0076(14)
C24A 0.051(2) 0.0268(16) 0.0336(16) 0.0065(13) -0.0132(15) 0.0024(14)
C25A 0.0339(17) 0.0359(18) 0.048(2) 0.0137(15) -0.0142(15) 0.0015(14)
C26A 0.0259(15) 0.0355(17) 0.0404(17) 0.0101(14) 0.0003(13) 0.0055(13)
C31A 0.0209(13) 0.0303(15) 0.0352(15) 0.0168(12) 0.0086(11) 0.0100(11)
C32A 0.0408(18) 0.0303(16) 0.050(2) 0.0151(15) 0.0181(15) 0.0116(14)
C33A 0.053(2) 0.0337(19) 0.077(3) 0.0292(19) 0.029(2) 0.0094(16)
C34A 0.052(2) 0.056(2) 0.068(3) 0.039(2) 0.035(2) 0.0194(19)
C35A 0.048(2) 0.055(2) 0.0429(19) 0.0223(17) 0.0233(16) 0.0209(18)
C36A 0.0294(16) 0.0391(17) 0.0361(16) 0.0148(14) 0.0091(13) 0.0103(13)
Rh1B 0.01998(12) 0.04981(16) 0.02642(12) -0.00309(11) 0.00645(9) -0.00360(10)
P1B 0.0202(3) 0.0292(4) 0.0241(3) 0.0045(3) 0.0044(3) 0.0003(3)
N1B 0.0473(19) 0.0421(17) 0.0460(18) -0.0168(14) 0.0276(15) -0.0199(14)
C1B 0.031(2) 0.098(4) 0.045(2) -0.011(2) 0.0218(17) -0.016(2)
C2B 0.0187(16) 0.079(3) 0.057(2) -0.011(2) 0.0088(16) -0.0033(17)
C3B 0.036(2) 0.093(4) 0.102(4) -0.021(3) -0.017(2) 0.027(2)
C4B 0.032(2) 0.235(9) 0.180(7) 0.171(7) 0.005(3) 0.015(4)
C5B 0.0273(18) 0.086(3) 0.071(3) 0.046(3) 0.0108(18) 0.0098(19)
C6B 0.0410(19) 0.042(2) 0.054(2) 0.0080(17) 0.0141(17) 0.0173(16)
C7B 0.102(4) 0.053(3) 0.077(3) 0.009(2) 0.053(3) 0.029(3)
C8B 0.068(3) 0.140(6) 0.058(3) -0.038(3) 0.040(3) -0.030(3)
C11B 0.0420(18) 0.0252(15) 0.0275(14) 0.0057(12) 0.0147(13) 0.0034(13)
C12B 0.065(3) 0.0269(16) 0.0377(18) -0.0017(14) 0.0312(17) -0.0030(16)
C13B 0.133(5) 0.0223(18) 0.066(3) 0.0078(18) 0.062(3) 0.004(2)
C14B 0.169(6) 0.036(2) 0.063(3) 0.027(2) 0.059(4) 0.045(3)
C15B 0.107(4) 0.050(2) 0.043(2) 0.0202(18) 0.026(2) 0.046(3)
C16B 0.053(2) 0.0349(17) 0.0329(16) 0.0110(14) 0.0139(15) 0.0163(15)
C17B 0.052(3) 0.075(3) 0.058(3) -0.037(2) 0.022(2) -0.026(2)
C21B 0.0266(15) 0.0332(16) 0.0249(14) 0.0052(12) 0.0044(11) -0.0001(12)
C22B 0.0277(16) 0.075(3) 0.0305(16) 0.0078(17) 0.0047(13) 0.0139(17)
C23B 0.038(2) 0.101(4) 0.0297(17) 0.015(2) 0.0017(15) 0.023(2)
C24B 0.049(2) 0.071(3) 0.0284(17) 0.0140(17) 0.0095(15) 0.0191(19)
C25B 0.0408(19) 0.048(2) 0.0358(17) 0.0133(15) 0.0170(14) 0.0162(16)
C26B 0.0304(16) 0.0398(18) 0.0326(16) 0.0094(13) 0.0060(12) 0.0100(13)
C31B 0.0203(13) 0.0247(14) 0.0282(14) 0.0060(11) 0.0007(10) 0.0049(11)
C32B 0.0332(16) 0.0328(16) 0.0356(16) 0.0144(13) -0.0059(13) 0.0004(13)
C33B 0.0411(19) 0.0320(17) 0.055(2) 0.0187(16) -0.0057(16) -0.0062(14)
C34B 0.046(2) 0.038(2) 0.054(2) 0.0049(17) -0.0155(18) -0.0099(16)
C35B 0.057(2) 0.054(2) 0.0345(18) 0.0077(17) -0.0116(17) -0.0083(19)
C36B 0.0411(19) 0.0401(18) 0.0326(16) 0.0115(14) -0.0014(14) -0.0024(15)
S1 0.0326(4) 0.0313(4) 0.0405(4) 0.0030(3) 0.0085(3) 0.0070(3)
F11 0.100(2) 0.118(3) 0.0432(14) 0.0002(15) -0.0132(15) 0.041(2)
F12 0.125(3) 0.0323(12) 0.0771(18) -0.0007(12) 0.0448(18) 0.0124(14)
F13 0.0629(16) 0.0840(19) 0.0623(16) 0.0145(14) 0.0340(13) 0.0117(14)
O11 0.083(2) 0.070(2) 0.0418(15) 0.0156(14) 0.0083(15) 0.0376(17)
O12 0.0524(16) 0.0306(13) 0.075(2) 0.0069(13) -0.0076(14) 0.0062(12)
O13 0.0439(16) 0.0622(19) 0.085(2) -0.0115(17) 0.0285(16) -0.0046(14)
C10 0.047(2) 0.045(2) 0.0392(19) 0.0112(16) 0.0113(16) 0.0073(16)
S2A 0.0336(12) 0.0289(10) 0.0385(12) 0.0117(10) 0.0063(9) 0.0017(9)
F21A 0.025(2) 0.113(5) 0.107(5) 0.061(4) 0.014(3) 0.014(3)
F22A 0.099(5) 0.056(4) 0.054(3) 0.016(3) 0.028(3) 0.032(4)
F23A 0.072(4) 0.112(6) 0.070(4) 0.069(5) 0.027(3) 0.039(4)
O21A 0.023(2) 0.091(5) 0.068(4) 0.042(4) 0.007(2) 0.009(3)
O22A 0.089(5) 0.031(3) 0.095(5) 0.004(3) 0.032(4) 0.004(3)
O23A 0.066(6) 0.050(10) 0.044(5) 0.028(6) -0.001(4) 0.012(7)
C20A 0.030(4) 0.049(5) 0.049(6) 0.026(4) 0.013(4) 0.008(4)
S2B 0.0269(11) 0.0328(11) 0.0466(14) 0.0051(11) -0.0042(9) 0.0081(8)
F21B 0.139(7) 0.098(5) 0.083(5) 0.031(4) -0.066(5) -0.041(5)
F23B 0.29(2) 0.148(14) 0.082(9) 0.062(10) 0.103(11) 0.119(15)
F22B 0.135(9) 0.112(8) 0.136(9) 0.099(7) -0.063(6) -0.025(6)
O21B 0.047(3) 0.073(4) 0.090(5) 0.037(4) -0.031(3) -0.028(3)
O22B 0.050(5) 0.040(8) 0.066(5) 0.022(5) 0.012(4) 0.015(6)
O23B 0.067(5) 0.088(6) 0.127(7) 0.001(5) 0.011(5) 0.054(4)
C20B 0.076(8) 0.063(6) 0.054(6) 0.027(5) -0.005(5) 0.007(5)

loop_
_atom_type_symbol
_atom_type_description
_atom_type_scat_dispersion_real
_atom_type_scat_dispersion_imag
_atom_type_scat_source
C C 0.0033 0.0016 'International Tables Vol C Tables 4.2.6.8 and 6.1.1.4'
H H 0.0000 0.0000 'International Tables Vol C Tables 4.2.6.8 and 6.1.1.4'
N N 0.0061 0.0033 'International Tables Vol C Tables 4.2.6.8 and 6.1.1.4'
O O 0.0106 0.0060 'International Tables Vol C Tables 4.2.6.8 and 6.1.1.4'
F F 0.0171 0.0103 'International Tables Vol C Tables 4.2.6.8 and 6.1.1.4'
P P 0.1023 0.0942 'International Tables Vol C Tables 4.2.6.8 and 6.1.1.4'
S S 0.1246 0.1234 'International Tables Vol C Tables 4.2.6.8 and 6.1.1.4'
Rh Rh -1.1178 0.9187 'International Tables Vol C Tables 4.2.6.8 and 6.1.1.4'

loop_
_geom_angle_atom_site_label_1
_geom_angle_atom_site_label_2
_geom_angle_atom_site_label_3
_geom_angle
C5A Rh1A C6A 37.91(13)
C5A Rh1A n1A 161.13(12)
C6A Rh1A n1A 160.84(12)
C5A Rh1A C1A 95.44(13)
C6A Rh1A C1A 81.41(13)
N1A Rh1A C1A 93.06(11)
C5A Rh1A C2A 81.93(13)
C6A Rh1A C2A 90.47(13)
N1A Rh1A C2A 95.57(11)
C1A Rh1A C2A 35.37(15)
C5A Rh1A P1A 94.93(9)
C6A Rh1A P1A 96.91(9)
N1A Rh1A P1A 82.18(7)
C1A Rh1A P1A 160.48(11)
C2A Rh1A P1A 163.59(11)
C11A P1A C31A 105.05(13)
C11A P1A C21A 106.97(13)
C31A P1A C21A 104.55(13)
C11A P1A Rh1A 101.31(10)
C31A P1A Rh1A 120.01(10)
C21A P1A Rh1A 117.57(10)
C12A n1A C17A 109.6(2)
C12A n1A Rh1A 113.69(17)
C17A n1A Rh1A 110.17(19)
C2A C1A C8A 125.2(4)
C2A C1A Rh1A 72.5(2)
C8A C1A Rh1A 108.1(2)
C1A C2A C3A 125.6(4)
C1A C2A Rh1A 72.1(2)
C3A C2A Rh1A 109.0(2)
C2A C3A C4A 115.5(3)
C3A C4A C5A 115.5(4)
C6A C5A C4A 128.3(4)
C6A C5A Rh1A 71.33(18)
C4A C5A Rh1A 108.7(3)
C5A C6A C7A 122.1(4)
C5A C6A Rh1A 70.76(19)
C7A C6A Rh1A 112.2(2)
C8A C7A C6A 116.1(3)
C7A C8A C1A 115.5(3)
C12A C11A C16A 119.4(3)
C12A C11A P1A 115.2(2)
C16A C11A P1A 125.3(2)
C13A C12A C11A 120.2(3)
C13A C12A n1A 120.9(3)
C11A C12A n1A 118.9(3)
C14A C13A C12A 119.7(3)
C15A C14A C13A 120.6(3)
C14A C15A C16A 119.9(3)
C15A C16A C11A 120.2(3)
C22A C21A C26A 118.9(3)
C22A C21A P1A 120.2(2)
C26A C21A P1A 120.8(2)
C23A C22A C21A 120.3(3)
C24A C23A C22A 119.9(3)
C25A C24A C23A 120.5(3)
C24A C25A C26A 119.7(3)
C25A C26A C21A 120.7(3)
C32A C31A C36A 119.2(3)
C32A C31A P1A 121.1(2)
C36A C31A P1A 119.5(2)
C31A C32A C33A 120.0(3)
C34A C33A C32A 120.0(4)
C35A C34A C33A 120.4(3)
C34A C35A C36A 120.4(3)
C35A C36A C31A 120.1(3)
C6B Rh1B C5B 38.19(16)
C6B Rh1B n1B 156.63(15)
C5B Rh1B n1B 164.85(15)
C6B Rh1B C2B 91.72(16)
C5B Rh1B C2B 81.54(17)
N1B Rh1B C2B 97.04(16)
C6B Rh1B C1B 81.67(16)
C5B Rh1B C1B 94.31(19)
N1B Rh1B C1B 93.03(17)
C2B Rh1B C1B 35.40(17)
C6B Rh1B P1B 97.75(10)
C5B Rh1B P1B 95.44(10)
N1B Rh1B P1B 80.84(8)
C2B Rh1B P1B 160.50(11)
C1B Rh1B P1B 163.20(14)
C11B P1B C31B 105.00(14)
C11B P1B C21B 107.45(14)
C31B P1B C21B 104.88(13)
C11B P1B Rh1B 101.26(10)
C31B P1B Rh1B 122.61(10)
C21B P1B Rh1B 114.36(10)
C12B n1B C17B 109.2(3)
C12B n1B Rh1B 112.7(2)
C17B n1B Rh1B 112.6(3)
C2B C1B C8B 125.2(6)
C2B C1B Rh1B 72.1(2)
C8B C1B Rh1B 107.5(3)
C1B C2B C3B 125.8(5)
C1B C2B Rh1B 72.5(2)
C3B C2B Rh1B 108.5(3)
C4B C3B C2B 117.5(4)
C3B C4B C5B 117.6(5)
C6B C5B C4B 126.6(4)
C6B C5B Rh1B 70.4(2)
C4B C5B Rh1B 110.1(4)
C5B C6B C7B 124.4(4)
C5B C6B Rh1B 71.4(3)
C7B C6B Rh1B 111.1(3)
C8B C7B C6B 119.1(4)
C7B C8B C1B 116.8(4)
C16B C11B C12B 119.5(3)
C16B C11B P1B 126.1(2)
C12B C11B P1B 114.3(3)
C13B C12B C11B 119.5(4)
C13B C12B n1B 121.9(4)
C11B C12B n1B 118.6(3)
C14B C13B C12B 120.2(4)
C13B C14B C15B 120.8(4)
C14B C15B C16B 119.7(5)
C15B C16B C11B 120.2(4)
C22B C21B C26B 118.9(3)
C22B C21B P1B 118.8(2)
C26B C21B P1B 122.2(2)
C21B C22B C23B 120.7(3)
C24B C23B C22B 119.9(3)
C23B C24B C25B 120.2(3)
C26B C25B C24B 120.1(3)
C25B C26B C21B 120.3(3)
C32B C31B C36B 119.0(3)
C32B C31B P1B 121.8(2)
C36B C31B P1B 119.1(2)
C31B C32B C33B 120.3(3)
C34B C33B C32B 120.2(3)
C33B C34B C35B 120.3(3)
C36B C35B C34B 119.7(3)
C35B C36B C31B 120.6(3)
O13 S1 O11 116.8(2)
O13 S1 O12 114.1(2)
O11 S1 O12 113.14(19)
O13 S1 C10 103.45(18)
O11 S1 C10 104.07(18)
O12 S1 C10 103.17(18)
F11 C10 F12 108.6(4)
F11 C10 F13 106.8(3)
F12 C10 F13 106.7(3)
F11 C10 S1 111.8(3)
F12 C10 S1 111.5(3)
F13 C10 S1 111.2(3)
O22A S2A O23A 116.2(8)
O22A S2A O21A 114.8(5)
O23A S2A O21A 111.1(9)
O22A S2A C20A 104.8(4)
O23A S2A C20A 105.8(10)
O21A S2A C20A 102.5(4)
F23A C20A F21A 109.4(8)
F23A C20A F22A 109.0(10)
F21A C20A F22A 106.1(9)
F23A C20A S2A 113.2(8)
F21A C20A S2A 110.3(7)
F22A C20A S2A 108.6(6)
O21B S2B O23B 115.1(5)
O21B S2B O22B 115.2(9)
O23B S2B O22B 115.7(10)
O21B S2B C20B 103.3(5)
O23B S2B C20B 102.9(6)
O22B S2B C20B 101.7(9)
F23B C20B F22B 102.3(12)
F23B C20B F21B 107.4(12)
F22B C20B F21B 106.4(9)
F23B C20B S2B 112.5(10)
F22B C20B S2B 114.0(9)
F21B C20B S2B 113.3(9)

loop_
_geom_bond_atom_site_label_1
_geom_bond_atom_site_label_2
_geom_bond_distance
Rh1A C5A 2.126(3)
Rh1A C6A 2.133(3)
Rh1A n1A 2.148(2)
Rh1A C1A 2.237(3)
Rh1A C2A 2.242(3)
Rh1A P1A 2.2642(7)
P1A C11A 1.813(3)
P1A C31A 1.817(3)
P1A C21A 1.820(3)
N1A C12A 1.464(4)
N1A C17A 1.496(4)
C1A C2A 1.361(6)
C1A C8A 1.496(5)
C2A C3A 1.500(5)
C3A C4A 1.501(6)
C4A C5A 1.511(5)
C5A C6A 1.383(5)
C6A C7A 1.522(5)
C7A C8A 1.479(6)
C11A C12A 1.396(4)
C11A C16A 1.398(4)
C12A C13A 1.387(4)
C13A C14A 1.387(5)
C14A C15A 1.383(5)
C15A C16A 1.384(4)
C21A C22A 1.391(4)
C21A C26A 1.395(4)
C22A C23A 1.388(4)
C23A C24A 1.383(5)
C24A C25A 1.378(5)
C25A C26A 1.383(5)
C31A C32A 1.388(4)
C31A C36A 1.401(4)
C32A C33A 1.397(5)
C33A C34A 1.380(6)
C34A C35A 1.371(6)
C35A C36A 1.386(4)
Rh1B C6B 2.115(4)
Rh1B C5B 2.128(5)
Rh1B n1B 2.161(4)
Rh1B C2B 2.236(4)
Rh1B C1B 2.241(3)
Rh1B P1B 2.2590(7)
P1B C11B 1.811(3)
P1B C31B 1.815(3)
P1B C21B 1.819(3)
N1B C12B 1.456(6)
N1B C17B 1.496(5)
C1B C2B 1.361(6)
C1B C8B 1.520(6)
C2B C3B 1.504(8)
C3B C4B 1.442(8)
C4B C5B 1.507(6)
C5B C6B 1.388(6)
C6B C7B 1.520(5)
C7B C8B 1.417(7)
C11B C16B 1.388(5)
C11B C12B 1.398(4)
C12B C13B 1.390(6)
C13B C14B 1.368(8)
C14B C15B 1.378(7)
C15B C16B 1.387(5)
C21B C22B 1.386(5)
C21B C26B 1.396(4)
C22B C23B 1.387(5)
C23B C24B 1.376(5)
C24B C25B 1.384(5)
C25B C26B 1.383(4)
C31B C32B 1.386(4)
C31B C36B 1.395(4)
C32B C33B 1.390(4)
C33B C34B 1.370(5)
C34B C35B 1.389(5)
C35B C36B 1.382(5)
S1 O13 1.429(3)
S1 O11 1.429(3)
S1 O12 1.433(3)
S1 C10 1.819(4)
F11 C10 1.310(5)
F12 C10 1.316(4)
F13 C10 1.327(4)
S2A O22A 1.418(6)
S2A O23A 1.421(17)
S2A O21A 1.445(6)
S2A C20A 1.815(11)
F21A C20A 1.324(11)
F22A C20A 1.331(14)
F23A C20A 1.298(13)
S2B O21B 1.411(6)
S2B O23B 1.430(7)
S2B O22B 1.438(16)
S2B C20B 1.759(10)
F21B C20B 1.343(13)
F23B C20B 1.309(17)
F22B C20B 1.333(12)

loop_
_geom_torsion_atom_site_label_1
_geom_torsion_atom_site_label_2
_geom_torsion_atom_site_label_3
_geom_torsion_atom_site_label_4
_geom_torsion
C5A Rh1A P1A C11A -177.20(13)
C6A Rh1A P1A C11A -139.13(13)
N1A Rh1A P1A C11A 21.57(11)
C1A Rh1A P1A C11A -55.3(3)
C2A Rh1A P1A C11A 104.7(3)
C5A Rh1A P1A C31A -62.28(15)
C6A Rh1A P1A C31A -24.21(15)
N1A Rh1A P1A C31A 136.49(13)
C1A Rh1A P1A C31A 59.6(3)
C2A Rh1A P1A C31A -140.4(3)
C5A Rh1A P1A C21A 66.69(14)
C6A Rh1A P1A C21A 104.76(14)
N1A Rh1A P1A C21A -94.54(12)
C1A Rh1A P1A C21A -171.4(3)
C2A Rh1A P1A C21A -11.4(4)
C5A Rh1A n1A C12A -109.9(4)
C6A Rh1A n1A C12A 60.9(4)
C1A Rh1A n1A C12A 133.3(2)
C2A Rh1A n1A C12A 168.7(2)
P1A Rh1A n1A C12A -27.63(17)
C5A Rh1A n1A C17A 13.6(4)
C6A Rh1A n1A C17A -175.6(3)
C1A Rh1A n1A C17A -103.2(2)
C2A Rh1A n1A C17A -67.8(2)
P1A Rh1A n1A C17A 95.86(19)
C5A Rh1A C1A C2A -67.8(2)
C6A Rh1A C1A C2A -103.1(2)
N1A Rh1A C1A C2A 95.3(2)
P1A Rh1A C1A C2A 170.4(2)
C5A Rh1A C1A C8A 54.4(3)
C6A Rh1A C1A C8A 19.1(3)
N1A Rh1A C1A C8A -142.5(3)
C2A Rh1A C1A C8A 122.2(4)
P1A Rh1A C1A C8A -67.4(4)
C8A C1A C2A C3A 0.7(6)
Rh1A C1A C2A C3A 100.9(3)
C8A C1A C2A Rh1A -100.2(3)
C5A Rh1A C2A C1A 111.4(2)
C6A Rh1A C2A C1A 74.4(2)
N1A Rh1A C2A C1A -87.4(2)
P1A Rh1A C2A C1A -168.6(3)
C5A Rh1A C2A C3A -11.0(3)
C6A Rh1A C2A C3A -48.0(3)
N1A Rh1A C2A C3A 150.2(3)
C1A Rh1A C2A C3A -122.4(4)
P1A Rh1A C2A C3A 69.0(5)
C1A C2A C3A C4A -85.9(5)
Rh1A C2A C3A C4A -4.7(5)
C2A C3A C4A C5A 26.4(7)
C3A C4A C5A C6A 46.1(7)
C3A C4A C5A Rh1A -34.5(6)
N1A Rh1A C5A C6A 175.1(3)
C1A Rh1A C5A C6A -68.5(2)
C2A Rh1A C5A C6A -101.3(2)
P1A Rh1A C5A C6A 94.93(19)
C6A Rh1A C5A C4A 125.2(4)
N1A Rh1A C5A C4A -59.7(5)
C1A Rh1A C5A C4A 56.7(4)
C2A Rh1A C5A C4A 23.9(3)
P1A Rh1A C5A C4A -139.9(3)
C4A C5A C6A C7A 5.2(6)
Rh1A C5A C6A C7A 104.7(3)
C4A C5A C6A Rh1A -99.5(4)
N1A Rh1A C6A C5A -175.2(3)
C1A Rh1A C6A C5A 110.5(2)
C2A Rh1A C6A C5A 76.2(2)
P1A Rh1A C6A C5A -89.15(19)
C5A Rh1A C6A C7A -117.8(4)
N1A Rh1A C6A C7A 67.0(5)
C1A Rh1A C6A C7A -7.3(3)
C2A Rh1A C6A C7A -41.6(3)
P1A Rh1A C6A C7A 153.1(3)
C5A C6A C7A C8A -86.9(5)
Rh1A C6A C7A C8A -6.3(6)
C6A C7A C8A C1A 24.3(7)
C2A C1A C8A C7A 52.5(6)
Rh1A C1A C8A C7A -28.5(5)
C31A P1A C11A C12A -142.1(2)
C21A P1A C11A C12A 107.2(2)
Rh1A P1A C11A C12A -16.5(2)
C31A P1A C11A C16A 34.7(3)
C21A P1A C11A C16A -76.0(3)
Rh1A P1A C11A C16A 160.3(2)
C16A C11A C12A C13A 0.6(4)
P1A C11A C12A C13A 177.7(2)
C16A C11A C12A n1A 178.9(2)
P1A C11A C12A n1A -4.0(3)
C17A n1A C12A C13A 79.7(3)
Rh1A n1A C12A C13A -156.5(2)
C17A n1A C12A C11A -98.6(3)
Rh1A n1A C12A C11A 25.2(3)
C11A C12A C13A C14A -1.7(5)
N1A C12A C13A C14A -180.0(3)
C12A C13A C14A C15A 1.6(5)
C13A C14A C15A C16A -0.4(5)
C14A C15A C16A C11A -0.7(5)
C12A C11A C16A C15A 0.6(4)
P1A C11A C16A C15A -176.2(2)
C11A P1A C21A C22A -120.2(2)
C31A P1A C21A C22A 128.8(2)
Rh1A P1A C21A C22A -7.2(3)
C11A P1A C21A C26A 58.0(3)
C31A P1A C21A C26A -53.0(3)
Rh1A P1A C21A C26A 171.0(2)
C26A C21A C22A C23A 1.4(4)
P1A C21A C22A C23A 179.6(2)
C21A C22A C23A C24A 0.4(5)
C22A C23A C24A C25A -1.7(5)
C23A C24A C25A C26A 1.1(5)
C24A C25A C26A C21A 0.8(5)
C22A C21A C26A C25A -2.0(5)
P1A C21A C26A C25A 179.8(2)
C11A P1A C31A C32A -148.5(3)
C21A P1A C31A C32A -36.0(3)
Rh1A P1A C31A C32A 98.6(3)
C11A P1A C31A C36A 37.4(3)
C21A P1A C31A C36A 149.9(2)
Rh1A P1A C31A C36A -75.6(2)
C36A C31A C32A C33A 0.0(5)
P1A C31A C32A C33A -174.2(3)
C31A C32A C33A C34A 0.0(6)
C32A C33A C34A C35A -0.3(6)
C33A C34A C35A C36A 0.5(6)
C34A C35A C36A C31A -0.5(5)
C32A C31A C36A C35A 0.3(5)
P1A C31A C36A C35A 174.5(3)
C6B Rh1B P1B C11B -130.76(15)
C5B Rh1B P1B C11B -169.15(16)
N1B Rh1B P1B C11B 25.66(14)
C2B Rh1B P1B C11B 110.9(4)
C1B Rh1B P1B C11B -43.9(5)
C6B Rh1B P1B C31B -14.61(16)
C5B Rh1B P1B C31B -53.00(17)
N1B Rh1B P1B C31B 141.81(15)
C2B Rh1B P1B C31B -133.0(4)
C1B Rh1B P1B C31B 72.2(5)
C6B Rh1B P1B C21B 114.03(16)
C5B Rh1B P1B C21B 75.64(17)
N1B Rh1B P1B C21B -89.55(15)
C2B Rh1B P1B C21B -4.3(4)
C1B Rh1B P1B C21B -159.1(5)
C6B Rh1B n1B C12B 55.7(4)
C5B Rh1B n1B C12B -109.5(5)
C2B Rh1B n1B C12B 166.9(2)
C1B Rh1B n1B C12B 131.6(2)
P1B Rh1B n1B C12B -32.7(2)
C6B Rh1B n1B C17B 179.8(3)
C5B Rh1B n1B C17B 14.6(6)
C2B Rh1B n1B C17B -69.0(3)
C1B Rh1B n1B C17B -104.3(3)
P1B Rh1B n1B C17B 91.4(2)
C6B Rh1B C1B C2B -105.0(3)
C5B Rh1B C1B C2B -68.8(3)
N1B Rh1B C1B C2B 97.9(3)
P1B Rh1B C1B C2B 165.8(3)
C6B Rh1B C1B C8B 17.3(5)
C5B Rh1B C1B C8B 53.4(5)
N1B Rh1B C1B C8B -139.8(5)
C2B Rh1B C1B C8B 122.3(6)
P1B Rh1B C1B C8B -71.9(7)
C8B C1B C2B C3B 1.4(6)
Rh1B C1B C2B C3B 100.5(4)
C8B C1B C2B Rh1B -99.1(4)
C6B Rh1B C2B C1B 73.0(3)
C5B Rh1B C2B C1B 109.9(3)
N1B Rh1B C2B C1B -85.3(3)
P1B Rh1B C2B C1B -167.7(3)
C6B Rh1B C2B C3B -49.8(3)
C5B Rh1B C2B C3B -12.8(3)
N1B Rh1B C2B C3B 151.9(3)
C1B Rh1B C2B C3B -122.7(5)
P1B Rh1B C2B C3B 69.5(5)
C1B C2B C3B C4B -77.5(7)
Rh1B C2B C3B C4B 3.8(7)
C2B C3B C4B C5B 13.0(10)
C3B C4B C5B C6B 56.4(10)
C3B C4B C5B Rh1B -23.6(8)
N1B Rh1B C5B C6B 170.5(4)
C2B Rh1B C5B C6B -103.8(2)
C1B Rh1B C5B C6B -70.7(2)
P1B Rh1B C5B C6B 95.6(2)
C6B Rh1B C5B C4B 122.9(5)
N1B Rh1B C5B C4B -66.6(7)
C2B Rh1B C5B C4B 19.1(4)
C1B Rh1B C5B C4B 52.2(4)
P1B Rh1B C5B C4B -141.5(4)
C4B C5B C6B C7B 2.4(8)
Rh1B C5B C6B C7B 103.3(4)
C4B C5B C6B Rh1B -100.9(6)
N1B Rh1B C6B C5B -173.8(3)
C2B Rh1B C6B C5B 74.0(2)
C1B Rh1B C6B C5B 108.0(3)
P1B Rh1B C6B C5B -89.0(2)
C5B Rh1B C6B C7B -120.6(4)
N1B Rh1B C6B C7B 65.6(5)
C2B Rh1B C6B C7B -46.7(4)
C1B Rh1B C6B C7B -12.6(4)
P1B Rh1B C6B C7B 150.4(3)
C5B C6B C7B C8B -75.8(7)
Rh1B C6B C7B C8B 5.5(7)
C6B C7B C8B C1B 10.4(10)
C2B C1B C8B C7B 60.4(8)
Rh1B C1B C8B C7B -19.7(8)
C31B P1B C11B C16B 28.3(3)
C21B P1B C11B C16B -83.0(3)
Rh1B P1B C11B C16B 156.8(3)
C31B P1B C11B C12B -148.3(2)
C21B P1B C11B C12B 100.4(2)
Rh1B P1B C11B C12B -19.8(2)
C16B C11B C12B C13B -0.6(5)
P1B C11B C12B C13B 176.3(3)
C16B C11B C12B n1B 178.5(3)
P1B C11B C12B n1B -4.7(4)
C17B n1B C12B C13B 82.7(4)
Rh1B n1B C12B C13B -151.3(3)
C17B n1B C12B C11B -96.3(4)
Rh1B n1B C12B C11B 29.7(4)
C11B C12B C13B C14B 0.8(6)
N1B C12B C13B C14B -178.2(4)
C12B C13B C14B C15B -0.7(7)
C13B C14B C15B C16B 0.3(7)
C14B C15B C16B C11B -0.1(5)
C12B C11B C16B C15B 0.2(5)
P1B C11B C16B C15B -176.2(3)
C11B P1B C21B C22B -129.1(3)
C31B P1B C21B C22B 119.5(3)
Rh1B P1B C21B C22B -17.6(3)
C11B P1B C21B C26B 49.5(3)
C31B P1B C21B C26B -61.9(3)
Rh1B P1B C21B C26B 161.0(2)
C26B C21B C22B C23B 1.0(6)
P1B C21B C22B C23B 179.7(3)
C21B C22B C23B C24B 0.1(7)
C22B C23B C24B C25B -0.9(7)
C23B C24B C25B C26B 0.6(6)
C24B C25B C26B C21B 0.5(5)
C22B C21B C26B C25B -1.3(5)
P1B C21B C26B C25B -179.9(3)
C11B P1B C31B C32B -132.4(3)
C21B P1B C31B C32B -19.3(3)
Rh1B P1B C31B C32B 113.3(2)
C11B P1B C31B C36B 50.4(3)
C21B P1B C31B C36B 163.5(3)
Rh1B P1B C31B C36B -63.9(3)
C36B C31B C32B C33B 0.4(5)
P1B C31B C32B C33B -176.8(3)
C31B C32B C33B C34B -0.4(6)
C32B C33B C34B C35B -0.2(6)
C33B C34B C35B C36B 0.7(7)
C34B C35B C36B C31B -0.7(6)
C32B C31B C36B C35B 0.1(5)
P1B C31B C36B C35B 177.4(3)
O13 S1 C10 F11 -57.3(3)
O11 S1 C10 F11 -179.8(3)
O12 S1 C10 F11 61.9(3)
O13 S1 C10 F12 64.5(4)
O11 S1 C10 F12 -58.0(3)
O12 S1 C10 F12 -176.3(3)
O13 S1 C10 F13 -176.5(3)
O11 S1 C10 F13 60.9(3)
O12 S1 C10 F13 -57.4(3)
O22A S2A C20A F23A -62.8(9)
O23A S2A C20A F23A 173.9(10)
O21A S2A C20A F23A 57.4(9)
O22A S2A C20A F21A 60.1(8)
O23A S2A C20A F21A -63.2(10)
O21A S2A C20A F21A -179.7(7)
O22A S2A C20A F22A 176.0(8)
O23A S2A C20A F22A 52.7(11)
O21A S2A C20A F22A -63.8(8)
O21B S2B C20B F23B 57.9(11)
O23B S2B C20B F23B 178.0(11)
O22B S2B C20B F23B -61.8(14)
O21B S2B C20B F22B -58.1(11)
O23B S2B C20B F22B 62.1(11)
O22B S2B C20B F22B -177.8(13)
O21B S2B C20B F21B 180.0(8)
O23B S2B C20B F21B -59.9(10)
O22B S2B C20B F21B 60.3(13)
